data_9015078
loop_
_publ_author_name
'Blum, D.'
'Durif, A.'
'Guitel, J. C.'

_publ_section_title
;
 Un arseniate acide de baryum Ba H6 As4 O14 . Un nouveau type
 d'anion cyclique: As4 O14
;
_journal_issue 10
_journal_name_full 'Acta Crystallographica, Section B'
_journal_page_first 3222
_journal_page_last 3224
_journal_paper_doi 10.1107/S0567740877010619
_journal_volume 33
_journal_year 1977
_chemical_formula_sum 'As4 Ba O14'
_space_group_IT_number 53
_symmetry_space_group_name_Hall '-P 2ab 2'
_symmetry_space_group_name_H-M 'P m a n'
_cell_angle_alpha 90
_cell_angle_beta 90
_cell_angle_gamma 90
_cell_length_a 8.496
_cell_length_b 11.249
_cell_length_c 5.858
_cell_formula_units_Z 2
_cell_volume 559.858
_database_code_amcsd 0009611
_exptl_crystal_density_diffrn 3.921
_cod_duplicate_entry 1007016
_cod_original_formula_sum 'Ba As4 O14'
_cod_database_code 9015078
_amcsd_formula_title 'As4 Ba H6 O14'

loop_
_space_group_symop_operation_xyz
x,y,z
1/2+x,1/2+y,-z
1/2-x,1/2-y,z
-x,y,z
x,-y,-z
1/2+x,1/2-y,z
1/2-x,1/2+y,-z
-x,-y,-z

loop_
_atom_site_label
_atom_site_fract_x
_atom_site_fract_y
_atom_site_fract_z
Ba1 0.50000 0.00000 0.00000
As1 0.16606 0.00000 0.50000
As2 0.00000 0.19030 0.78430
O1 0.16560 0.10380 0.75320
O2 0.00000 0.31750 0.64190
O3 0.00000 0.23980 0.05910
O4 0.00000 0.08490 0.38220
O5 0.19680 0.41350 0.34570

loop_
_cod_related_entry_id
_cod_related_entry_database
_cod_related_entry_code
1 AMCSD 0009611
